data_9017161
loop_
_publ_author_name
'Peterson, R. C.'
'Joy, B. R.'

_publ_section_title
;
 Wilcoxite MgAl(SO4)2F*17H2O, from Rico, Colorado: occurrence and crystal structure
;
_journal_name_full 'The Canadian Mineralogist'
_journal_page_first 107
_journal_page_last 117
_journal_volume 51
_journal_year 2013
_chemical_compound_source 'Rico, Colorado, USA'
_chemical_formula_sum 'Al F1.02 Fe0.04 H33.96 Mg0.81 Mn0.07 O24.98 S2 Zn0.04'
_chemical_name_mineral Wilcoxite
_space_group_IT_number 2
_space_group_name_Hall '-P 1'
_space_group_name_H-M_alt 'P -1'
_symmetry_space_group_name_H-M 'P -1'
_cell_angle_alpha 79.664
_cell_angle_beta 80.113
_cell_angle_gamma 63.487
_cell_formula_units_Z 1
_cell_length_a 6.644
_cell_length_b 6.749
_cell_length_c 14.892
_cell_volume 584.648
_database_code_amcsd 0019831
_exptl_crystal_density_diffrn 1.627
_cod_data_source_file inputs/fixed/downloads/07/07373.cif
_cod_data_source_block 07373
_cod_original_formula_sum 'Mg.81 Mn.07 Fe.04 Zn.04 Al S2 O24.98 F1.02 H33.96'
_cod_database_code 9017161

loop_
_space_group_symop_operation_xyz
x,y,z
-x,-y,-z

loop_
_atom_site_aniso_label
_atom_site_aniso_U_11
_atom_site_aniso_U_22
_atom_site_aniso_U_33
_atom_site_aniso_U_12
_atom_site_aniso_U_13
_atom_site_aniso_U_23
Mg 0.01140 0.00830 0.00910 0.00000 -0.00190 -0.00490
Mn 0.01140 0.00830 0.00910 0.00000 -0.00190 -0.00490
Fe 0.01140 0.00830 0.00910 0.00000 -0.00190 -0.00490
Zn 0.01140 0.00830 0.00910 0.00000 -0.00190 -0.00490
Al 0.01810 0.01530 0.01760 -0.00200 -0.00120 -0.00680
S 0.01900 0.01850 0.01790 -0.00210 -0.00300 -0.00750
O1 0.03480 0.02980 0.02260 0.00000 -0.00370 -0.02110
O2 0.02940 0.02330 0.01780 0.00070 -0.00230 -0.01090
O3 0.02180 0.02710 0.03190 -0.01380 -0.00200 -0.00640
O4 0.01820 0.02510 0.02450 -0.00090 -0.00500 -0.00690
F 0.03030 0.03320 0.03660 -0.00530 -0.00600 -0.01550
Wat 0.03030 0.03320 0.03660 -0.00530 -0.00600 -0.01550
Ow5 0.03080 0.01890 0.02010 -0.00170 0.00110 -0.00760
Ow6 0.02380 0.02220 0.02070 -0.00620 0.00110 -0.01240
Ow7 0.02740 0.02440 0.03220 -0.00230 -0.01200 -0.00830
Ow8 0.04400 0.02350 0.02100 -0.00360 -0.00110 -0.00910
Ow9 0.03900 0.03300 0.02290 -0.00120 -0.00420 -0.02370
Ow10 0.02950 0.02620 0.02490 -0.00120 -0.00580 -0.01310
Ow11 0.03180 0.02030 0.02170 -0.00010 -0.00650 -0.01020
Ow12 0.01820 0.02790 0.03040 -0.00030 -0.00460 -0.01000

loop_
_atom_site_label
_atom_site_fract_x
_atom_site_fract_y
_atom_site_fract_z
_atom_site_occupancy
_atom_site_U_iso_or_equiv
_atom_site_type_symbol
_atom_site_attached_hydrogens
Mg 0.00000 0.00000 0.00000 0.81000 0.00900 Mg 0
Mn 0.00000 0.00000 0.00000 0.07000 0.00900 Mn 0
Fe 0.00000 0.00000 0.00000 0.04000 0.00900 Fe 0
Zn 0.00000 0.00000 0.00000 0.04000 0.00900 Zn 0
Al 0.50000 0.00000 0.50000 1.00000 0.01700 Al 0
S 0.58830 0.54990 0.24406 1.00000 0.01800 S 0
O1 0.48490 0.39450 0.26050 1.00000 0.02700 O 0
O2 0.61240 0.62420 0.14530 1.00000 0.02400 O 0
O3 0.44470 0.74610 0.29480 1.00000 0.02700 O 0
O4 0.81730 0.43380 0.27840 1.00000 0.02400 O 0
F 0.24770 0.98260 0.48100 0.51000 0.03200 F 0
Wat 0.24770 0.98260 0.48100 0.49000 0.03200 O 2
Ow5 0.61790 0.70260 0.56170 1.00000 0.02500 O 0
Hw51 0.70500 0.58300 0.52900 1.00000 0.03500 H 0
Hw52 0.57200 0.68000 0.63000 1.00000 0.06300 H 0
Ow6 0.64350 0.88240 0.38890 1.00000 0.02100 O 0
Hw61 0.55200 0.83400 0.35800 1.00000 0.05900 H 0
Hw62 0.72300 0.92400 0.36200 1.00000 0.06000 H 0
Ow7 0.24370 0.99810 0.06990 1.00000 0.02800 O 0
Hw71 0.39900 0.85900 0.08500 1.00000 0.05600 H 0
Hw72 0.28500 0.09400 0.09700 1.00000 0.10000 H 0
Ow8 0.81460 0.34080 0.00490 1.00000 0.03200 O 0
Hw81 0.75500 0.40400 0.04700 1.00000 0.02600 H 0
Hw82 0.84000 0.42600 0.95600 1.00000 0.05700 H 0
Ow9 0.16850 0.06780 0.87630 1.00000 0.02900 O 0
Hw91 0.22200 0.15900 0.87400 1.00000 0.06000 H 0
Hw92 0.15300 0.04600 0.82700 1.00000 0.07000 H 0
Ow10 0.20530 0.35780 0.14950 1.00000 0.02600 O 0
Hw101 0.07800 0.40200 0.19200 1.00000 0.04400 H 0
Hw102 0.30700 0.37000 0.18500 1.00000 0.09000 H 0
Ow11 0.14730 0.64450 0.53600 1.00000 0.02500 O 0
Hw111 0.16100 0.61000 0.58200 1.00000 0.02500 H 0
Hw112 0.20000 0.80500 0.50700 1.00000 0.08000 H 0
Ow12 0.97220 0.96110 0.28770 1.00000 0.02600 O 0
Hw121 0.10600 0.90300 0.29400 1.00000 0.01700 H 0
Hw122 0.94500 0.12100 0.28600 1.00000 -0.02100 H 0

loop_
_cod_changelog_entry_id
_cod_changelog_entry_author
_cod_changelog_entry_date
_cod_changelog_entry_text
1
;cod-tools version 3.8.0
Id: cif_guess_AMCSD_atom_types 9581 2023-05-17 12:35:41Z saulius
;
2023-05-18T11:43:14+03:00
;Derived atom types and hydrogen counts
from atom names that follow the AMCSD naming convention
(Wat == water, O-H == hydroxyl).
;

loop_
_cod_related_entry_id
_cod_related_entry_database
_cod_related_entry_code
1 AMCSD 0019831
